data_2105268
loop_
_publ_author_name
'Garc\'ia-Tu\~n\'on, Esther'
'Dacu\~na, Bruno'
'Zaragoza, Guillermo'
'Franco, Jaime'
'Guiti\'an, Francisco'

_publ_section_title
;
 Cl--OH ion-exchanging process in chlorapatite
 (Ca~5~(PO~4~)~3~Cl~<i>x~</i>(OH)~1{-~<i>x</i>}) -- a deep insight
;
_journal_coeditor_code ZB5021
_journal_issue 5
_journal_name_full 'Acta Crystallographica Section B'
_journal_page_first 467
_journal_page_last 479
_journal_paper_doi 10.1107/S0108768112019520
_journal_volume 68
_journal_year 2012
_chemical_compound_source 'synthesis as described'
_chemical_formula_moiety '3(O4 P), Cl, 5(Ca)'
_chemical_formula_sum 'Ca5 Cl O12 P3'
_chemical_formula_weight 520.76
_chemical_name_common chlorapatite
_chemical_name_systematic
;
chlorapatite
;
_space_group_IT_number 176
_symmetry_cell_setting trigonal
_symmetry_Int_Tables_number 176
_symmetry_space_group_name_Hall '-P 6c'
_symmetry_space_group_name_H-M 'P 63/m'
_atom_sites_solution_primary direct
_atom_sites_solution_secondary difmap
_audit_conform_dict_location ftp://ftp.iucr.org/pub/cif_core.dic
_audit_conform_dict_name cif_core.dic
_audit_conform_dict_version 2.3
_audit_creation_date 2010-02-08T16:48:09-00:00
_audit_creation_method 'WinGX routine CIF_UPDATE'
_cell_angle_alpha 90
_cell_angle_beta 90
_cell_angle_gamma 120
_cell_formula_units_Z 2
_cell_length_a 9.6343(1)
_cell_length_b 9.6343(1)
_cell_length_c 6.7430(1)
_cell_measurement_reflns_used 1998
_cell_measurement_temperature 100(2)
_cell_measurement_theta_max 37.26
_cell_measurement_theta_min 3.88
_cell_measurement_wavelength 0.71073
_cell_volume 542.031(11)
_computing_molecular_graphics 'Ortep-3 for Windows (Farrugia, 1997)'
_computing_publication_material 'WinGX publication routines (Farrugia, 1999)'
_computing_structure_refinement 'SHELXL-97 (Sheldrick, 2008)'
_computing_structure_solution 'SIR2004 (Giacovazzo et al, 2004)'
_diffrn_ambient_temperature 100(2)
_diffrn_measured_fraction_theta_full 0.993
_diffrn_measured_fraction_theta_max 0.993
_diffrn_measurement_device 'four-circle diffractometer'
_diffrn_measurement_device_type 'BRUKER APPEX-II CCD'
_diffrn_measurement_method 'omega and phi scans'
_diffrn_radiation_monochromator graphite
_diffrn_radiation_probe x-ray
_diffrn_radiation_source 'fine-focus sealed tube'
_diffrn_radiation_type MoK\a
_diffrn_radiation_wavelength 0.7107
_diffrn_reflns_av_R_equivalents 0.0439
_diffrn_reflns_av_unetI/netI 0.0113
_diffrn_reflns_limit_h_max 0
_diffrn_reflns_limit_h_min -12
_diffrn_reflns_limit_k_max 12
_diffrn_reflns_limit_k_min 0
_diffrn_reflns_limit_l_max 8
_diffrn_reflns_limit_l_min 0
_diffrn_reflns_number 15064
_diffrn_reflns_theta_full 27.08
_diffrn_reflns_theta_max 27.08
_diffrn_reflns_theta_min 2.44
_exptl_absorpt_coefficient_mu 3.228
_exptl_absorpt_correction_T_max 1
_exptl_absorpt_correction_T_min 0.685
_exptl_absorpt_correction_type multi-scan
_exptl_absorpt_process_details 'BRUKER SADABS'
_exptl_crystal_colour colourless
_exptl_crystal_density_diffrn 3.191
_exptl_crystal_density_method 'not measured'
_exptl_crystal_description prism
_exptl_crystal_F_000 516
_exptl_crystal_size_max 0.17
_exptl_crystal_size_mid 0.07
_exptl_crystal_size_min 0.05
_refine_diff_density_max 0.318
_refine_diff_density_min -0.29
_refine_diff_density_rms 0.061
_refine_ls_extinction_coef 0.0213(12)
_refine_ls_extinction_expression Fc^*^=kFc[1+0.001xFc^2^\l^3^/sin(2\q)]^-1/4^
_refine_ls_extinction_method SHELXL
_refine_ls_goodness_of_fit_ref 1.048
_refine_ls_hydrogen_treatment undef
_refine_ls_matrix_type full
_refine_ls_number_parameters 41
_refine_ls_number_reflns 435
_refine_ls_number_restraints 0
_refine_ls_restrained_S_all 1.048
_refine_ls_R_factor_all 0.0161
_refine_ls_R_factor_gt 0.0146
_refine_ls_shift/su_max 0
_refine_ls_shift/su_mean 0
_refine_ls_structure_factor_coef Fsqd
_refine_ls_weighting_details 'calc w=1/[\s^2^(Fo^2^)+(0.0160P)^2^+0.5862P] where P=(Fo^2^+2Fc^2^)/3'
_refine_ls_weighting_scheme calc
_refine_ls_wR_factor_gt 0.0357
_refine_ls_wR_factor_ref 0.0365
_reflns_number_gt 414
_reflns_number_total 435
_reflns_threshold_expression >2\s(I)
_cod_data_source_file zb5021.cif
_cod_data_source_block 4_low_needle
_cod_database_code 2105268

loop_
_symmetry_equiv_pos_as_xyz
'x, y, z'
'-y, x-y, z'
'-x+y, -x, z'
'-x, -y, z+1/2'
'y, -x+y, z+1/2'
'x-y, x, z+1/2'
'-x, -y, -z'
'y, -x+y, -z'
'x-y, x, -z'
'x, y, -z-1/2'
'-y, x-y, -z-1/2'
'-x+y, -x, -z-1/2'

loop_
_atom_site_label
_atom_site_type_symbol
_atom_site_fract_x
_atom_site_fract_y
_atom_site_fract_z
_atom_site_U_iso_or_equiv
_atom_site_adp_type
_atom_site_occupancy
_atom_site_symmetry_multiplicity
_atom_site_calc_flag
_atom_site_refinement_flags
Ca1 Ca 0.00612(5) 0.74564(5) 0.25 0.00567(14) Uani 1 2 d S
Ca2 Ca 0.3333 0.6667 -0.00351(7) 0.00628(15) Uani 1 3 d S
P1 P 0.37500(6) 0.96722(6) 0.25 0.00424(15) Uani 1 2 d S
O2 O -0.34398(19) 0.50758(18) 0.25 0.0082(3) Uani 1 2 d S
O3 O -0.08685(13) 0.64682(14) -0.06647(17) 0.0119(3) Uani 1 1 d .
O4 O 0.12817(18) 0.59312(18) 0.25 0.0089(3) Uani 1 2 d S
Cl1 Cl 0 1 0.4417(2) 0.0142(3) Uani 0.5 3 d SP

loop_
_atom_site_aniso_label
_atom_site_aniso_U_11
_atom_site_aniso_U_22
_atom_site_aniso_U_33
_atom_site_aniso_U_23
_atom_site_aniso_U_13
_atom_site_aniso_U_12
Ca1 0.0065(2) 0.0064(2) 0.0048(2) 0 0 0.00381(17)
Ca2 0.00763(19) 0.00763(19) 0.0036(3) 0 0 0.00382(9)
P1 0.0042(3) 0.0037(3) 0.0046(3) 0 0 0.0018(2)
O2 0.0099(7) 0.0080(7) 0.0089(7) 0 0 0.0062(6)
O3 0.0082(5) 0.0194(6) 0.0102(6) -0.0091(5) -0.0032(4) 0.0084(5)
O4 0.0060(7) 0.0056(7) 0.0140(8) 0 0 0.0020(6)
Cl1 0.0084(3) 0.0084(3) 0.0257(8) 0 0 0.00421(16)

loop_
_atom_type_symbol
_atom_type_description
_atom_type_scat_dispersion_real
_atom_type_scat_dispersion_imag
_atom_type_scat_source
O O 0.0106 0.006 'International Tables Vol C Tables 4.2.6.8 and 6.1.1.4'
P P 0.1023 0.0942 'International Tables Vol C Tables 4.2.6.8 and 6.1.1.4'
Cl Cl 0.1484 0.1585 'International Tables Vol C Tables 4.2.6.8 and 6.1.1.4'
Ca Ca 0.2262 0.3064 'International Tables Vol C Tables 4.2.6.8 and 6.1.1.4'

loop_
_geom_angle_atom_site_label_1
_geom_angle_atom_site_label_2
_geom_angle_atom_site_label_3
_geom_angle
_geom_angle_site_symmetry_1
_geom_angle_site_symmetry_3
O4 Ca1 O3 87.34(3) . .
O4 Ca1 O3 87.34(3) . 10_556
O3 Ca1 O3 133.12(6) . 10_556
O4 Ca1 O3 75.31(4) . 6_665
O3 Ca1 O3 140.12(5) . 6_665
O3 Ca1 O3 82.42(2) 10_556 6_665
O4 Ca1 O3 75.31(4) . 9_665
O3 Ca1 O3 82.42(2) . 9_665
O3 Ca1 O3 140.12(5) 10_556 9_665
O3 Ca1 O3 58.70(5) 6_665 9_665
O4 Ca1 Cl1 143.39(3) . .
O3 Ca1 Cl1 127.60(4) . .
O3 Ca1 Cl1 76.24(4) 10_556 .
O3 Ca1 Cl1 70.28(3) 6_665 .
O3 Ca1 Cl1 96.65(3) 9_665 .
O4 Ca1 Cl1 143.39(3) . 10_556
O3 Ca1 Cl1 76.24(4) . 10_556
O3 Ca1 Cl1 127.60(4) 10_556 10_556
O3 Ca1 Cl1 96.65(3) 6_665 10_556
O3 Ca1 Cl1 70.28(3) 9_665 10_556
Cl1 Ca1 Cl1 55.06(5) . 10_556
O4 Ca1 O2 104.59(5) . .
O3 Ca1 O2 68.24(3) . .
O3 Ca1 O2 68.24(3) 10_556 .
O3 Ca1 O2 150.57(3) 6_665 .
O3 Ca1 O2 150.57(3) 9_665 .
Cl1 Ca1 O2 99.35(3) . .
Cl1 Ca1 O2 99.35(3) 10_556 .
O4 Ca1 P1 70.30(4) . .
O3 Ca1 P1 110.87(3) . .
O3 Ca1 P1 110.87(3) 10_556 .
O3 Ca1 P1 29.47(3) 6_665 .
O3 Ca1 P1 29.47(3) 9_665 .
Cl1 Ca1 P1 85.169(13) . .
Cl1 Ca1 P1 85.169(13) 10_556 .
O2 Ca1 P1 174.89(3) . .
O4 Ca1 Cl1 133.93(2) . 7_576
O3 Ca1 Cl1 138.60(4) . 7_576
O3 Ca1 Cl1 64.63(4) 10_556 7_576
O3 Ca1 Cl1 65.76(3) 6_665 7_576
O3 Ca1 Cl1 102.65(3) 9_665 7_576
Cl1 Ca1 Cl1 12.43(4) . 7_576
Cl1 Ca1 Cl1 67.490(11) 10_556 7_576
O2 Ca1 Cl1 98.08(2) . 7_576
P1 Ca1 Cl1 85.825(12) . 7_576
O4 Ca1 Cl1 133.93(2) . 4_574
O3 Ca1 Cl1 64.63(4) . 4_574
O3 Ca1 Cl1 138.60(4) 10_556 4_574
O3 Ca1 Cl1 102.65(3) 6_665 4_574
O3 Ca1 Cl1 65.76(3) 9_665 4_574
Cl1 Ca1 Cl1 67.490(11) . 4_574
Cl1 Ca1 Cl1 12.43(4) 10_556 4_574
O2 Ca1 Cl1 98.08(2) . 4_574
P1 Ca1 Cl1 85.825(12) . 4_574
Cl1 Ca1 Cl1 79.92(4) 7_576 4_574
O4 Ca1 P1 22.57(4) . 2_665
O3 Ca1 P1 78.79(3) . 2_665
O3 Ca1 P1 78.79(3) 10_556 2_665
O3 Ca1 P1 94.93(3) 6_665 2_665
O3 Ca1 P1 94.93(3) 9_665 2_665
Cl1 Ca1 P1 152.36(3) . 2_665
Cl1 Ca1 P1 152.36(3) 10_556 2_665
O2 Ca1 P1 82.02(3) . 2_665
P1 Ca1 P1 92.87(2) . 2_665
Cl1 Ca1 P1 139.97(2) 7_576 2_665
Cl1 Ca1 P1 139.97(2) 4_574 2_665
O2 Ca2 O2 77.35(4) 9_665 8
O2 Ca2 O2 77.35(4) 9_665 7_565
O2 Ca2 O2 77.35(4) 8 7_565
O2 Ca2 O4 126.49(5) 9_665 3_565
O2 Ca2 O4 89.80(4) 8 3_565
O2 Ca2 O4 150.06(5) 7_565 3_565
O2 Ca2 O4 89.80(4) 9_665 .
O2 Ca2 O4 150.06(5) 8 .
O2 Ca2 O4 126.49(5) 7_565 .
O4 Ca2 O4 76.17(4) 3_565 .
O2 Ca2 O4 150.06(5) 9_665 2_665
O2 Ca2 O4 126.49(5) 8 2_665
O2 Ca2 O4 89.80(4) 7_565 2_665
O4 Ca2 O4 76.17(4) 3_565 2_665
O4 Ca2 O4 76.17(4) . 2_665
O2 Ca2 O3 70.82(4) 9_665 9_665
O2 Ca2 O3 81.91(4) 8 9_665
O2 Ca2 O3 145.06(4) 7_565 9_665
O4 Ca2 O3 55.92(4) 3_565 9_665
O4 Ca2 O3 68.29(4) . 9_665
O4 Ca2 O3 125.09(4) 2_665 9_665
O2 Ca2 O3 81.91(4) 9_665 7_565
O2 Ca2 O3 145.06(4) 8 7_565
O2 Ca2 O3 70.82(4) 7_565 7_565
O4 Ca2 O3 125.09(4) 3_565 7_565
O4 Ca2 O3 55.92(4) . 7_565
O4 Ca2 O3 68.29(4) 2_665 7_565
O3 Ca2 O3 117.209(14) 9_665 7_565
O2 Ca2 O3 145.06(4) 9_665 8
O2 Ca2 O3 70.82(4) 8 8
O2 Ca2 O3 81.91(4) 7_565 8
O4 Ca2 O3 68.29(4) 3_565 8
O4 Ca2 O3 125.09(4) . 8
O4 Ca2 O3 55.92(4) 2_665 8
O3 Ca2 O3 117.209(14) 9_665 8
O3 Ca2 O3 117.209(14) 7_565 8
O2 Ca2 P1 99.36(3) 9_665 .
O2 Ca2 P1 88.49(3) 8 .
O2 Ca2 P1 165.84(3) 7_565 .
O4 Ca2 P1 27.70(4) 3_565 .
O4 Ca2 P1 66.79(4) . .
O4 Ca2 P1 99.10(3) 2_665 .
O3 Ca2 P1 28.54(2) 9_665 .
O3 Ca2 P1 122.70(3) 7_565 .
O3 Ca2 P1 93.92(3) 8 .
O2 Ca2 P1 88.49(3) 9_665 2_665
O2 Ca2 P1 165.84(3) 8 2_665
O2 Ca2 P1 99.36(3) 7_565 2_665
O4 Ca2 P1 99.10(3) 3_565 2_665
O4 Ca2 P1 27.70(4) . 2_665
O4 Ca2 P1 66.79(4) 2_665 2_665
O3 Ca2 P1 93.92(3) 9_665 2_665
O3 Ca2 P1 28.54(2) 7_565 2_665
O3 Ca2 P1 122.70(3) 8 2_665
P1 Ca2 P1 94.282(12) . 2_665
O2 Ca2 P1 165.84(3) 9_665 3_565
O2 Ca2 P1 99.36(3) 8 3_565
O2 Ca2 P1 88.49(3) 7_565 3_565
O4 Ca2 P1 66.79(4) 3_565 3_565
O4 Ca2 P1 99.10(3) . 3_565
O4 Ca2 P1 27.70(4) 2_665 3_565
O3 Ca2 P1 122.70(3) 9_665 3_565
O3 Ca2 P1 93.92(3) 7_565 3_565
O3 Ca2 P1 28.54(2) 8 3_565
P1 Ca2 P1 94.282(12) . 3_565
P1 Ca2 P1 94.282(12) 2_665 3_565
O3 P1 O3 107.54(9) 9_665 6_665
O3 P1 O2 112.10(5) 9_665 2_675
O3 P1 O2 112.10(5) 6_665 2_675
O3 P1 O4 106.75(6) 9_665 3_565
O3 P1 O4 106.75(6) 6_665 3_565
O2 P1 O4 111.28(9) 2_675 3_565
O3 P1 Ca1 54.07(5) 9_665 .
O3 P1 Ca1 54.07(5) 6_665 .
O2 P1 Ca1 136.32(7) 2_675 .
O4 P1 Ca1 112.40(6) 3_565 .
O3 P1 Ca2 60.52(5) 9_665 .
O3 P1 Ca2 111.53(5) 6_665 .
O2 P1 Ca2 135.65(4) 2_675 .
O4 P1 Ca2 47.04(4) 3_565 .
Ca1 P1 Ca2 78.200(13) . .
O3 P1 Ca2 111.53(5) 9_665 10_556
O3 P1 Ca2 60.52(5) 6_665 10_556
O2 P1 Ca2 135.65(4) 2_675 10_556
O4 P1 Ca2 47.04(4) 3_565 10_556
Ca1 P1 Ca2 78.200(13) . 10_556
Ca2 P1 Ca2 64.349(18) . 10_556
O3 P1 Ca1 122.06(5) 9_665 3_565
O3 P1 Ca1 122.06(5) 6_665 3_565
O2 P1 Ca1 76.55(6) 2_675 3_565
Ca1 P1 Ca1 147.13(2) . 3_565
Ca2 P1 Ca1 74.098(12) . 3_565
Ca2 P1 Ca1 74.098(12) 10_556 3_565
O3 P1 Ca1 80.26(5) 9_665 2_675
O3 P1 Ca1 80.26(5) 6_665 2_675
O2 P1 Ca1 56.15(6) 2_675 2_675
O4 P1 Ca1 167.43(6) 3_565 2_675
Ca1 P1 Ca1 80.168(19) . 2_675
Ca2 P1 Ca1 140.748(13) . 2_675
Ca2 P1 Ca1 140.748(13) 10_556 2_675
Ca1 P1 Ca1 132.70(2) 3_565 2_675
P1 O2 Ca2 133.53(4) 3_465 7_565
P1 O2 Ca2 133.53(4) 3_465 4_565
Ca2 O2 Ca2 87.63(5) 7_565 4_565
P1 O2 Ca1 98.57(7) 3_465 .
Ca2 O2 Ca1 96.34(4) 7_565 .
Ca2 O2 Ca1 96.34(4) 4_565 .
P1 O3 Ca1 138.87(6) 8_455 .
P1 O3 Ca1 96.46(6) 8_455 8_455
Ca1 O3 Ca1 119.23(5) . 8_455
P1 O3 Ca2 90.94(5) 8_455 7_565
Ca1 O3 Ca2 103.46(5) . 7_565
Ca1 O3 Ca2 96.72(4) 8_455 7_565
P1 O4 Ca1 122.70(8) 2_665 .
P1 O4 Ca2 105.26(6) 2_665 10_556
Ca1 O4 Ca2 114.50(5) . 10_556
P1 O4 Ca2 105.26(6) 2_665 .
Ca1 O4 Ca2 114.50(5) . .
Ca2 O4 Ca2 89.17(5) 10_556 .
Cl1 Cl1 Ca1 117.53(3) 7_576 .
Cl1 Cl1 Ca1 117.53(3) 7_576 2_675
Ca1 Cl1 Ca1 100.34(3) . 2_675
Cl1 Cl1 Ca1 117.53(3) 7_576 3_465
Ca1 Cl1 Ca1 100.34(3) . 3_465
Ca1 Cl1 Ca1 100.34(3) 2_675 3_465
Cl1 Cl1 Ca1 50.038(19) 7_576 9_666
Ca1 Cl1 Ca1 87.536(9) . 9_666
Ca1 Cl1 Ca1 87.536(9) 2_675 9_666
Ca1 Cl1 Ca1 167.57(4) 3_465 9_666
Cl1 Cl1 Ca1 50.04(2) 7_576 7_576
Ca1 Cl1 Ca1 167.57(4) . 7_576
Ca1 Cl1 Ca1 87.536(9) 2_675 7_576
Ca1 Cl1 Ca1 87.536(9) 3_465 7_576
Ca1 Cl1 Ca1 83.18(3) 9_666 7_576
Cl1 Cl1 Ca1 50.04(2) 7_576 8_456
Ca1 Cl1 Ca1 87.536(9) . 8_456
Ca1 Cl1 Ca1 167.57(4) 2_675 8_456
Ca1 Cl1 Ca1 87.536(9) 3_465 8_456
Ca1 Cl1 Ca1 83.18(3) 9_666 8_456
Ca1 Cl1 Ca1 83.18(3) 7_576 8_456

loop_
_geom_bond_atom_site_label_1
_geom_bond_atom_site_label_2
_geom_bond_distance
_geom_bond_site_symmetry_2
Ca1 O4 2.2956(16) .
Ca1 O3 2.3259(11) .
Ca1 O3 2.3259(11) 10_556
Ca1 O3 2.5249(12) 6_665
Ca1 O3 2.5249(12) 9_665
Ca1 Cl1 2.7973(8) .
Ca1 Cl1 2.7973(8) 10_556
Ca1 O2 2.9835(16) .
Ca1 P1 3.0985(7) .
Ca1 Cl1 3.2363(9) 7_576
Ca1 Cl1 3.2363(9) 4_574
Ca1 P1 3.3908(7) 2_665
Ca2 O2 2.4007(11) 9_665
Ca2 O2 2.4007(11) 8
Ca2 O2 2.4007(11) 7_565
Ca2 O4 2.4353(11) 3_565
Ca2 O4 2.4353(11) .
Ca2 O4 2.4353(11) 2_665
Ca2 O3 2.7949(12) 9_665
Ca2 O3 2.7949(12) 7_565
Ca2 O3 2.7949(12) 8
Ca2 P1 3.2102(5) .
Ca2 P1 3.2102(5) 2_665
Ca2 P1 3.2102(5) 3_565
P1 O3 1.5342(11) 9_665
P1 O3 1.5342(11) 6_665
P1 O2 1.5340(16) 2_675
P1 O4 1.5465(16) 3_565
P1 Ca2 3.2102(5) 10_556
P1 Ca1 3.3908(7) 3_565
O2 P1 1.5340(16) 3_465
O2 Ca2 2.4007(11) 7_565
O2 Ca2 2.4007(11) 4_565
O3 P1 1.5342(11) 8_455
O3 Ca1 2.5249(12) 8_455
O3 Ca2 2.7949(12) 7_565
O4 P1 1.5465(16) 2_665
O4 Ca2 2.4353(11) 10_556
Cl1 Cl1 0.786(3) 7_576
Cl1 Ca1 2.7973(8) 2_675
Cl1 Ca1 2.7973(8) 3_465
Cl1 Ca1 3.2363(9) 9_666
Cl1 Ca1 3.2363(9) 7_576
Cl1 Ca1 3.2363(9) 8_456

loop_
_geom_torsion_atom_site_label_1
_geom_torsion_atom_site_label_2
_geom_torsion_atom_site_label_3
_geom_torsion_atom_site_label_4
_geom_torsion
_geom_torsion_site_symmetry_1
_geom_torsion_site_symmetry_4
O4 Ca1 P1 O3 94.95(6) . 9_665
O3 Ca1 P1 O3 15.86(5) . 9_665
O3 Ca1 P1 O3 174.04(8) 10_556 9_665
O3 Ca1 P1 O3 -170.09(11) 6_665 9_665
Cl1 Ca1 P1 O3 -112.68(6) . 9_665
Cl1 Ca1 P1 O3 -57.41(6) 10_556 9_665
Cl1 Ca1 P1 O3 -125.14(6) 7_576 9_665
Cl1 Ca1 P1 O3 -44.96(6) 4_574 9_665
P1 Ca1 P1 O3 94.95(6) 2_665 9_665
O4 Ca1 P1 O3 -94.95(6) . 6_665
O3 Ca1 P1 O3 -174.04(8) . 6_665
O3 Ca1 P1 O3 -15.86(5) 10_556 6_665
O3 Ca1 P1 O3 170.09(11) 9_665 6_665
Cl1 Ca1 P1 O3 57.41(6) . 6_665
Cl1 Ca1 P1 O3 112.68(6) 10_556 6_665
Cl1 Ca1 P1 O3 44.96(6) 7_576 6_665
Cl1 Ca1 P1 O3 125.14(6) 4_574 6_665
P1 Ca1 P1 O3 -94.95(6) 2_665 6_665
O4 Ca1 P1 O2 180 . 2_675
O3 Ca1 P1 O2 100.91(3) . 2_675
O3 Ca1 P1 O2 -100.91(3) 10_556 2_675
O3 Ca1 P1 O2 -85.05(6) 6_665 2_675
O3 Ca1 P1 O2 85.05(6) 9_665 2_675
Cl1 Ca1 P1 O2 -27.64(3) . 2_675
Cl1 Ca1 P1 O2 27.63(3) 10_556 2_675
Cl1 Ca1 P1 O2 -40.09(2) 7_576 2_675
Cl1 Ca1 P1 O2 40.09(2) 4_574 2_675
P1 Ca1 P1 O2 180 2_665 2_675
O4 Ca1 P1 O4 0 . 3_565
O3 Ca1 P1 O4 -79.09(3) . 3_565
O3 Ca1 P1 O4 79.09(3) 10_556 3_565
O3 Ca1 P1 O4 94.95(6) 6_665 3_565
O3 Ca1 P1 O4 -94.95(6) 9_665 3_565
Cl1 Ca1 P1 O4 152.37(3) . 3_565
Cl1 Ca1 P1 O4 -152.36(3) 10_556 3_565
Cl1 Ca1 P1 O4 139.91(2) 7_576 3_565
Cl1 Ca1 P1 O4 -139.91(2) 4_574 3_565
P1 Ca1 P1 O4 0 2_665 3_565
O4 Ca1 P1 Ca2 32.956(9) . .
O3 Ca1 P1 Ca2 -46.13(4) . .
O3 Ca1 P1 Ca2 112.05(3) 10_556 .
O3 Ca1 P1 Ca2 127.91(6) 6_665 .
O3 Ca1 P1 Ca2 -62.00(6) 9_665 .
Cl1 Ca1 P1 Ca2 -174.68(3) . .
Cl1 Ca1 P1 Ca2 -119.41(3) 10_556 .
Cl1 Ca1 P1 Ca2 172.87(2) 7_576 .
Cl1 Ca1 P1 Ca2 -106.95(2) 4_574 .
P1 Ca1 P1 Ca2 32.956(9) 2_665 .
O4 Ca1 P1 Ca2 -32.956(9) . 10_556
O3 Ca1 P1 Ca2 -112.05(3) . 10_556
O3 Ca1 P1 Ca2 46.13(4) 10_556 10_556
O3 Ca1 P1 Ca2 62.00(6) 6_665 10_556
O3 Ca1 P1 Ca2 -127.91(6) 9_665 10_556
Cl1 Ca1 P1 Ca2 119.41(3) . 10_556
Cl1 Ca1 P1 Ca2 174.68(3) 10_556 10_556
Cl1 Ca1 P1 Ca2 106.95(2) 7_576 10_556
Cl1 Ca1 P1 Ca2 -172.87(2) 4_574 10_556
P1 Ca1 P1 Ca2 -32.956(9) 2_665 10_556
O4 Ca1 P1 Ca1 0 . 3_565
O3 Ca1 P1 Ca1 -79.09(3) . 3_565
O3 Ca1 P1 Ca1 79.09(3) 10_556 3_565
O3 Ca1 P1 Ca1 94.95(6) 6_665 3_565
O3 Ca1 P1 Ca1 -94.95(6) 9_665 3_565
Cl1 Ca1 P1 Ca1 152.37(3) . 3_565
Cl1 Ca1 P1 Ca1 -152.36(3) 10_556 3_565
Cl1 Ca1 P1 Ca1 139.91(2) 7_576 3_565
Cl1 Ca1 P1 Ca1 -139.91(2) 4_574 3_565
P1 Ca1 P1 Ca1 0 2_665 3_565
O4 Ca1 P1 Ca1 180 . 2_675
O3 Ca1 P1 Ca1 100.91(3) . 2_675
O3 Ca1 P1 Ca1 -100.91(3) 10_556 2_675
O3 Ca1 P1 Ca1 -85.05(6) 6_665 2_675
O3 Ca1 P1 Ca1 85.05(6) 9_665 2_675
Cl1 Ca1 P1 Ca1 -27.64(3) . 2_675
Cl1 Ca1 P1 Ca1 27.64(3) 10_556 2_675
Cl1 Ca1 P1 Ca1 -40.09(2) 7_576 2_675
Cl1 Ca1 P1 Ca1 40.09(2) 4_574 2_675
P1 Ca1 P1 Ca1 180 2_665 2_675
O2 Ca2 P1 O3 -1.17(6) 9_665 9_665
O2 Ca2 P1 O3 75.75(6) 8 9_665
O2 Ca2 P1 O3 74.14(15) 7_565 9_665
O4 Ca2 P1 O3 168.20(8) 3_565 9_665
O4 Ca2 P1 O3 -86.90(6) . 9_665
O4 Ca2 P1 O3 -157.50(6) 2_665 9_665
O3 Ca2 P1 O3 -87.52(3) 7_565 9_665
O3 Ca2 P1 O3 146.41(6) 8 9_665
P1 Ca2 P1 O3 -90.34(5) 2_665 9_665
P1 Ca2 P1 O3 175.03(5) 3_565 9_665
O2 Ca2 P1 O3 97.42(6) 9_665 6_665
O2 Ca2 P1 O3 174.33(6) 8 6_665
O2 Ca2 P1 O3 172.72(15) 7_565 6_665
O4 Ca2 P1 O3 -93.22(8) 3_565 6_665
O4 Ca2 P1 O3 11.69(6) . 6_665
O4 Ca2 P1 O3 -58.92(6) 2_665 6_665
O3 Ca2 P1 O3 98.58(10) 9_665 6_665
O3 Ca2 P1 O3 11.06(8) 7_565 6_665
O3 Ca2 P1 O3 -115.01(6) 8 6_665
P1 Ca2 P1 O3 8.24(5) 2_665 6_665
P1 Ca2 P1 O3 -86.39(5) 3_565 6_665
O2 Ca2 P1 O2 -93.45(9) 9_665 2_675
O2 Ca2 P1 O2 -16.53(10) 8 2_675
O2 Ca2 P1 O2 -18.14(13) 7_565 2_675
O4 Ca2 P1 O2 75.92(9) 3_565 2_675
O4 Ca2 P1 O2 -179.18(8) . 2_675
O4 Ca2 P1 O2 110.22(8) 2_665 2_675
O3 Ca2 P1 O2 -92.28(8) 9_665 2_675
O3 Ca2 P1 O2 -179.80(7) 7_565 2_675
O3 Ca2 P1 O2 54.13(8) 8 2_675
P1 Ca2 P1 O2 177.38(7) 2_665 2_675
P1 Ca2 P1 O2 82.75(7) 3_565 2_675
O2 Ca2 P1 O4 -169.37(7) 9_665 3_565
O2 Ca2 P1 O4 -92.45(7) 8 3_565
O2 Ca2 P1 O4 -94.07(15) 7_565 3_565
O4 Ca2 P1 O4 104.90(9) . 3_565
O4 Ca2 P1 O4 34.30(7) 2_665 3_565
O3 Ca2 P1 O4 -168.20(8) 9_665 3_565
O3 Ca2 P1 O4 104.28(7) 7_565 3_565
O3 Ca2 P1 O4 -21.79(6) 8 3_565
P1 Ca2 P1 O4 101.46(6) 2_665 3_565
P1 Ca2 P1 O4 6.83(6) 3_565 3_565
O2 Ca2 P1 Ca1 54.04(3) 9_665 .
O2 Ca2 P1 Ca1 130.96(3) 8 .
O2 Ca2 P1 Ca1 129.34(14) 7_565 .
O4 Ca2 P1 Ca1 -136.59(6) 3_565 .
O4 Ca2 P1 Ca1 -31.69(3) . .
O4 Ca2 P1 Ca1 -102.29(3) 2_665 .
O3 Ca2 P1 Ca1 55.21(5) 9_665 .
O3 Ca2 P1 Ca1 -32.31(3) 7_565 .
O3 Ca2 P1 Ca1 -158.38(3) 8 .
P1 Ca2 P1 Ca1 -35.133(11) 2_665 .
P1 Ca2 P1 Ca1 -129.762(10) 3_565 .
O2 Ca2 P1 Ca2 136.49(3) 9_665 10_556
O2 Ca2 P1 Ca2 -146.59(3) 8 10_556
O2 Ca2 P1 Ca2 -148.21(14) 7_565 10_556
O4 Ca2 P1 Ca2 -54.14(6) 3_565 10_556
O4 Ca2 P1 Ca2 50.76(3) . 10_556
O4 Ca2 P1 Ca2 -19.84(3) 2_665 10_556
O3 Ca2 P1 Ca2 137.66(5) 9_665 10_556
O3 Ca2 P1 Ca2 50.13(3) 7_565 10_556
O3 Ca2 P1 Ca2 -75.93(2) 8 10_556
P1 Ca2 P1 Ca2 47.314(7) 2_665 10_556
P1 Ca2 P1 Ca2 -47.314(7) 3_565 10_556
O2 Ca2 P1 Ca1 -143.83(3) 9_665 3_565
O2 Ca2 P1 Ca1 -66.92(3) 8 3_565
O2 Ca2 P1 Ca1 -68.53(14) 7_565 3_565
O4 Ca2 P1 Ca1 25.53(6) 3_565 3_565
O4 Ca2 P1 Ca1 130.44(3) . 3_565
O4 Ca2 P1 Ca1 59.83(3) 2_665 3_565
O3 Ca2 P1 Ca1 -142.67(5) 9_665 3_565
O3 Ca2 P1 Ca1 129.81(3) 7_565 3_565
O3 Ca2 P1 Ca1 3.74(2) 8 3_565
P1 Ca2 P1 Ca1 126.989(10) 2_665 3_565
P1 Ca2 P1 Ca1 32.361(11) 3_565 3_565
O2 Ca2 P1 Ca1 -3.86(4) 9_665 2_675
O2 Ca2 P1 Ca1 73.06(4) 8 2_675
O2 Ca2 P1 Ca1 71.44(15) 7_565 2_675
O4 Ca2 P1 Ca1 165.51(7) 3_565 2_675
O4 Ca2 P1 Ca1 -89.59(4) . 2_675
O4 Ca2 P1 Ca1 -160.19(4) 2_665 2_675
O3 Ca2 P1 Ca1 -2.69(5) 9_665 2_675
O3 Ca2 P1 Ca1 -90.21(4) 7_565 2_675
O3 Ca2 P1 Ca1 143.72(3) 8 2_675
P1 Ca2 P1 Ca1 -93.03(3) 2_665 2_675
P1 Ca2 P1 Ca1 172.34(3) 3_565 2_675
O4 Ca1 O2 P1 180 . 3_465
O3 Ca1 O2 P1 -98.94(3) . 3_465
O3 Ca1 O2 P1 98.94(3) 10_556 3_465
O3 Ca1 O2 P1 94.11(8) 6_665 3_465
O3 Ca1 O2 P1 -94.11(8) 9_665 3_465
Cl1 Ca1 O2 P1 27.93(3) . 3_465
Cl1 Ca1 O2 P1 -27.93(3) 10_556 3_465
Cl1 Ca1 O2 P1 40.44(2) 7_576 3_465
Cl1 Ca1 O2 P1 -40.44(2) 4_574 3_465
P1 Ca1 O2 P1 180 2_665 3_465
O4 Ca1 O2 Ca2 -44.15(3) . 7_565
O3 Ca1 O2 Ca2 36.90(4) . 7_565
O3 Ca1 O2 Ca2 -125.21(5) 10_556 7_565
O3 Ca1 O2 Ca2 -130.04(7) 6_665 7_565
O3 Ca1 O2 Ca2 41.73(10) 9_665 7_565
Cl1 Ca1 O2 Ca2 163.78(4) . 7_565
Cl1 Ca1 O2 Ca2 107.91(4) 10_556 7_565
Cl1 Ca1 O2 Ca2 176.29(3) 7_576 7_565
Cl1 Ca1 O2 Ca2 95.40(4) 4_574 7_565
O4 Ca1 O2 Ca2 44.15(3) . 4_565
O3 Ca1 O2 Ca2 125.21(5) . 4_565
O3 Ca1 O2 Ca2 -36.90(4) 10_556 4_565
O3 Ca1 O2 Ca2 -41.73(10) 6_665 4_565
O3 Ca1 O2 Ca2 130.04(7) 9_665 4_565
Cl1 Ca1 O2 Ca2 -107.91(4) . 4_565
Cl1 Ca1 O2 Ca2 -163.78(4) 10_556 4_565
Cl1 Ca1 O2 Ca2 -95.40(4) 7_576 4_565
Cl1 Ca1 O2 Ca2 -176.29(3) 4_574 4_565
O4 Ca1 O3 P1 -32.37(11) . 8_455
O3 Ca1 O3 P1 -116.23(10) 10_556 8_455
O3 Ca1 O3 P1 30.79(18) 6_665 8_455
O3 Ca1 O3 P1 43.16(13) 9_665 8_455
Cl1 Ca1 O3 P1 135.73(9) . 8_455
Cl1 Ca1 O3 P1 114.63(11) 10_556 8_455
O2 Ca1 O3 P1 -139.24(12) . 8_455
P1 Ca1 O3 P1 35.36(12) . 8_455
Cl1 Ca1 O3 P1 143.71(9) 7_576 8_455
Cl1 Ca1 O3 P1 109.87(11) 4_574 8_455
P1 Ca1 O3 P1 -53.44(11) 2_665 8_455
O4 Ca1 O3 Ca1 -179.18(6) . 8_455
O3 Ca1 O3 Ca1 96.97(8) 10_556 8_455
O3 Ca1 O3 Ca1 -116.01(4) 6_665 8_455
O3 Ca1 O3 Ca1 -103.65(3) 9_665 8_455
Cl1 Ca1 O3 Ca1 -11.08(8) . 8_455
Cl1 Ca1 O3 Ca1 -32.18(5) 10_556 8_455
O2 Ca1 O3 Ca1 73.96(6) . 8_455
P1 Ca1 O3 Ca1 -111.44(4) . 8_455
Cl1 Ca1 O3 Ca1 -3.10(9) 7_576 8_455
Cl1 Ca1 O3 Ca1 -36.93(4) 4_574 8_455
P1 Ca1 O3 Ca1 159.76(5) 2_665 8_455
O4 Ca1 O3 Ca2 75.05(5) . 7_565
O3 Ca1 O3 Ca2 -8.80(9) 10_556 7_565
O3 Ca1 O3 Ca2 138.22(7) 6_665 7_565
O3 Ca1 O3 Ca2 150.59(4) 9_665 7_565
Cl1 Ca1 O3 Ca2 -116.85(4) . 7_565
Cl1 Ca1 O3 Ca2 -137.94(4) 10_556 7_565
O2 Ca1 O3 Ca2 -31.81(4) . 7_565
P1 Ca1 O3 Ca2 142.79(3) . 7_565
Cl1 Ca1 O3 Ca2 -108.86(5) 7_576 7_565
Cl1 Ca1 O3 Ca2 -142.70(4) 4_574 7_565
P1 Ca1 O3 Ca2 53.99(3) 2_665 7_565
O3 Ca1 O4 P1 -66.70(3) . 2_665
O3 Ca1 O4 P1 66.70(3) 10_556 2_665
O3 Ca1 O4 P1 149.56(3) 6_665 2_665
O3 Ca1 O4 P1 -149.56(3) 9_665 2_665
Cl1 Ca1 O4 P1 129.20(5) . 2_665
Cl1 Ca1 O4 P1 -129.20(5) 10_556 2_665
O2 Ca1 O4 P1 0 . 2_665
P1 Ca1 O4 P1 180 . 2_665
Cl1 Ca1 O4 P1 116.89(4) 7_576 2_665
Cl1 Ca1 O4 P1 -116.89(4) 4_574 2_665
O3 Ca1 O4 Ca2 163.78(5) . 10_556
O3 Ca1 O4 Ca2 -62.82(5) 10_556 10_556
O3 Ca1 O4 Ca2 20.04(5) 6_665 10_556
O3 Ca1 O4 Ca2 80.92(6) 9_665 10_556
Cl1 Ca1 O4 Ca2 -0.32(9) . 10_556
Cl1 Ca1 O4 Ca2 101.28(4) 10_556 10_556
O2 Ca1 O4 Ca2 -129.52(4) . 10_556
P1 Ca1 O4 Ca2 50.48(4) . 10_556
Cl1 Ca1 O4 Ca2 -12.63(8) 7_576 10_556
Cl1 Ca1 O4 Ca2 113.59(3) 4_574 10_556
P1 Ca1 O4 Ca2 -129.52(4) 2_665 10_556
O3 Ca1 O4 Ca2 62.82(5) . .
O3 Ca1 O4 Ca2 -163.78(5) 10_556 .
O3 Ca1 O4 Ca2 -80.92(6) 6_665 .
O3 Ca1 O4 Ca2 -20.04(5) 9_665 .
Cl1 Ca1 O4 Ca2 -101.28(4) . .
Cl1 Ca1 O4 Ca2 0.32(9) 10_556 .
O2 Ca1 O4 Ca2 129.52(4) . .
P1 Ca1 O4 Ca2 -50.48(4) . .
Cl1 Ca1 O4 Ca2 -113.59(3) 7_576 .
Cl1 Ca1 O4 Ca2 12.63(8) 4_574 .
P1 Ca1 O4 Ca2 129.52(4) 2_665 .
O2 Ca2 O4 P1 87.13(6) 9_665 2_665
O2 Ca2 O4 P1 150.72(7) 8 2_665
O2 Ca2 O4 P1 13.09(8) 7_565 2_665
O4 Ca2 O4 P1 -145.04(6) 3_565 2_665
O4 Ca2 O4 P1 -66.16(8) 2_665 2_665
O3 Ca2 O4 P1 156.51(6) 9_665 2_665
O3 Ca2 O4 P1 6.77(4) 7_565 2_665
O3 Ca2 O4 P1 -94.72(6) 8 2_665
P1 Ca2 O4 P1 -172.59(6) . 2_665
P1 Ca2 O4 P1 -81.81(5) 3_565 2_665
O2 Ca2 O4 Ca1 -50.58(6) 9_665 .
O2 Ca2 O4 Ca1 13.01(11) 8 .
O2 Ca2 O4 Ca1 -124.62(6) 7_565 .
O4 Ca2 O4 Ca1 77.25(8) 3_565 .
O4 Ca2 O4 Ca1 156.13(7) 2_665 .
O3 Ca2 O4 Ca1 18.80(4) 9_665 .
O3 Ca2 O4 Ca1 -130.93(6) 7_565 .
O3 Ca2 O4 Ca1 127.57(4) 8 .
P1 Ca2 O4 Ca1 49.70(4) . .
P1 Ca2 O4 Ca1 -137.71(8) 2_665 .
P1 Ca2 O4 Ca1 140.48(4) 3_565 .
O2 Ca2 O4 Ca2 -167.27(5) 9_665 10_556
O2 Ca2 O4 Ca2 -103.68(8) 8 10_556
O2 Ca2 O4 Ca2 118.69(5) 7_565 10_556
O3 Ca2 O4 Ca2 -97.89(5) 9_665 10_556
O3 Ca2 O4 Ca2 112.37(6) 7_565 10_556
O3 Ca2 O4 Ca2 10.88(7) 8 10_556
P1 Ca2 O4 Ca2 -66.99(3) . 10_556
P1 Ca2 O4 Ca2 105.60(7) 2_665 10_556
P1 Ca2 O4 Ca2 23.79(4) 3_565 10_556
O4 Ca1 Cl1 Cl1 -45.45(6) . 7_576
O3 Ca1 Cl1 Cl1 154.75(4) . 7_576
O3 Ca1 Cl1 Cl1 20.36(3) 10_556 7_576
O3 Ca1 Cl1 Cl1 -66.40(3) 6_665 7_576
O3 Ca1 Cl1 Cl1 -119.72(3) 9_665 7_576
Cl1 Ca1 Cl1 Cl1 180 10_556 7_576
O2 Ca1 Cl1 Cl1 85.075(16) . 7_576
P1 Ca1 Cl1 Cl1 -92.525(7) . 7_576
Cl1 Ca1 Cl1 Cl1 180 4_574 7_576
P1 Ca1 Cl1 Cl1 -5.57(4) 2_665 7_576
O4 Ca1 Cl1 Ca1 83.23(7) . 2_675
O3 Ca1 Cl1 Ca1 -76.57(4) . 2_675
O3 Ca1 Cl1 Ca1 149.04(4) 10_556 2_675
O3 Ca1 Cl1 Ca1 62.28(3) 6_665 2_675
O3 Ca1 Cl1 Ca1 8.96(4) 9_665 2_675
Cl1 Ca1 Cl1 Ca1 -51.32(2) 10_556 2_675
O2 Ca1 Cl1 Ca1 -146.25(2) . 2_675
P1 Ca1 Cl1 Ca1 36.15(2) . 2_675
Cl1 Ca1 Cl1 Ca1 128.68(3) 7_576 2_675
Cl1 Ca1 Cl1 Ca1 -51.32(2) 4_574 2_675
P1 Ca1 Cl1 Ca1 123.11(5) 2_665 2_675
O4 Ca1 Cl1 Ca1 -174.13(5) . 3_465
O3 Ca1 Cl1 Ca1 26.07(5) . 3_465
O3 Ca1 Cl1 Ca1 -108.32(4) 10_556 3_465
O3 Ca1 Cl1 Ca1 164.92(4) 6_665 3_465
O3 Ca1 Cl1 Ca1 111.60(3) 9_665 3_465
Cl1 Ca1 Cl1 Ca1 51.32(2) 10_556 3_465
O2 Ca1 Cl1 Ca1 -43.60(3) . 3_465
P1 Ca1 Cl1 Ca1 138.80(3) . 3_465
Cl1 Ca1 Cl1 Ca1 -128.68(3) 7_576 3_465
Cl1 Ca1 Cl1 Ca1 51.32(2) 4_574 3_465
P1 Ca1 Cl1 Ca1 -134.25(5) 2_665 3_465
O4 Ca1 Cl1 Ca1 -3.82(7) . 9_666
O3 Ca1 Cl1 Ca1 -163.61(4) . 9_666
O3 Ca1 Cl1 Ca1 62.00(3) 10_556 9_666
O3 Ca1 Cl1 Ca1 -24.76(3) 6_665 9_666
O3 Ca1 Cl1 Ca1 -78.08(3) 9_665 9_666
Cl1 Ca1 Cl1 Ca1 -138.364(15) 10_556 9_666
O2 Ca1 Cl1 Ca1 126.71(2) . 9_666
P1 Ca1 Cl1 Ca1 -50.889(13) . 9_666
Cl1 Ca1 Cl1 Ca1 41.636(16) 7_576 9_666
Cl1 Ca1 Cl1 Ca1 -138.364(15) 4_574 9_666
P1 Ca1 Cl1 Ca1 36.07(5) 2_665 9_666
O4 Ca1 Cl1 Ca1 -45.45(6) . 7_576
O3 Ca1 Cl1 Ca1 154.75(4) . 7_576
O3 Ca1 Cl1 Ca1 20.36(3) 10_556 7_576
O3 Ca1 Cl1 Ca1 -66.40(3) 6_665 7_576
O3 Ca1 Cl1 Ca1 -119.72(3) 9_665 7_576
Cl1 Ca1 Cl1 Ca1 180 10_556 7_576
O2 Ca1 Cl1 Ca1 85.075(16) . 7_576
P1 Ca1 Cl1 Ca1 -92.525(7) . 7_576
Cl1 Ca1 Cl1 Ca1 0 7_576 7_576
Cl1 Ca1 Cl1 Ca1 180 4_574 7_576
P1 Ca1 Cl1 Ca1 -5.57(4) 2_665 7_576
O4 Ca1 Cl1 Ca1 -87.09(6) . 8_456
O3 Ca1 Cl1 Ca1 113.12(4) . 8_456
O3 Ca1 Cl1 Ca1 -21.28(3) 10_556 8_456
O3 Ca1 Cl1 Ca1 -108.04(4) 6_665 8_456
O3 Ca1 Cl1 Ca1 -161.36(3) 9_665 8_456
Cl1 Ca1 Cl1 Ca1 138.364(15) 10_556 8_456
O2 Ca1 Cl1 Ca1 43.44(2) . 8_456
P1 Ca1 Cl1 Ca1 -134.161(19) . 8_456
Cl1 Ca1 Cl1 Ca1 -41.636(16) 7_576 8_456
Cl1 Ca1 Cl1 Ca1 138.364(15) 4_574 8_456
P1 Ca1 Cl1 Ca1 -47.21(4) 2_665 8_456
